data_7215878
loop_
_publ_author_name
'Gelbrich, Thomas'
'Threlfall, Terence L.'
'Hursthouse, M.'

_publ_section_title
;
 Interplay between hydrogen bonding and metal coordination in alkali metal
 tartrates and hydrogen tartrates
;
_journal_name_full CrystEngComm
_journal_paper_doi 10.1039/c4ce00291a
_journal_year 2014
_chemical_formula_moiety 'C4 H4 O6, 2(H2 O), Cs, Li'
_chemical_formula_sum 'C4 H8 Cs Li O8'
_chemical_formula_weight 323.95
_chemical_name_common 'caesium lithium D,L-tartrate dihydrate'
_chemical_name_systematic
; 
 ? 
;
_space_group_IT_number 14
_symmetry_cell_setting monoclinic
_symmetry_space_group_name_Hall '-P 2ybc'
_symmetry_space_group_name_H-M 'P 1 21/c 1'
_atom_sites_solution_hydrogens geom
_atom_sites_solution_primary direct
_atom_sites_solution_secondary difmap
_audit_creation_method SHELXL-97
_cell_angle_alpha 90.00
_cell_angle_beta 98.777(2)
_cell_angle_gamma 90.00
_cell_formula_units_Z 4
_cell_length_a 5.0731(3)
_cell_length_b 16.9391(12)
_cell_length_c 10.5094(9)
_cell_measurement_reflns_used 17203
_cell_measurement_temperature 120(2)
_cell_measurement_theta_max 26.02
_cell_measurement_theta_min 2.91
_cell_volume 892.54(11)
_computing_cell_refinement 'DENZO and  COLLECT'
_computing_data_collection 'DENZO (Otwinowski & Minor, 1997) and COLLECT (Hooft, 1998)'
_computing_data_reduction 'DENZO and COLLECT'
_computing_structure_refinement 'SHELXL97 (Sheldrick, 1997)'
_computing_structure_solution 'SHELXS97 (Sheldrick, 1997)'
_diffrn_ambient_temperature 120(2)
_diffrn_measured_fraction_theta_full 0.975
_diffrn_measured_fraction_theta_max 0.975
_diffrn_measurement_device_type 'Nonius KappaCCD Area Detector'
_diffrn_measurement_method '\f and \w scans to fill Ewald sphere'
_diffrn_radiation_monochromator graphite
_diffrn_radiation_source 'Nonius FR591 rotating anode'
_diffrn_radiation_type MoK\a
_diffrn_radiation_wavelength 0.71073
_diffrn_reflns_av_R_equivalents 0.0613
_diffrn_reflns_av_sigmaI/netI 0.0686
_diffrn_reflns_limit_h_max 5
_diffrn_reflns_limit_h_min -6
_diffrn_reflns_limit_k_max 17
_diffrn_reflns_limit_k_min -20
_diffrn_reflns_limit_l_max 12
_diffrn_reflns_limit_l_min -10
_diffrn_reflns_number 5023
_diffrn_reflns_theta_full 25.93
_diffrn_reflns_theta_max 25.93
_diffrn_reflns_theta_min 3.92
_exptl_absorpt_coefficient_mu 4.165
_exptl_absorpt_correction_T_max 0.9595
_exptl_absorpt_correction_T_min 0.7592
_exptl_absorpt_correction_type multi-scan
_exptl_absorpt_process_details 'Blessing, 1997'
_exptl_crystal_colour colourless
_exptl_crystal_density_diffrn 2.411
_exptl_crystal_density_method 'not measured'
_exptl_crystal_description plate
_exptl_crystal_F_000 616
_exptl_crystal_size_max 0.07
_exptl_crystal_size_mid 0.05
_exptl_crystal_size_min 0.01
_refine_diff_density_max 0.945
_refine_diff_density_min -0.719
_refine_diff_density_rms 0.161
_refine_ls_extinction_coef 0.0027(7)
_refine_ls_extinction_expression Fc^*^=kFc[1+0.001xFc^2^\l^3^/sin(2\q)]^-1/4^
_refine_ls_extinction_method SHELXL
_refine_ls_goodness_of_fit_ref 1.025
_refine_ls_hydrogen_treatment mixed
_refine_ls_matrix_type full
_refine_ls_number_parameters 140
_refine_ls_number_reflns 1701
_refine_ls_number_restraints 6
_refine_ls_restrained_S_all 1.023
_refine_ls_R_factor_all 0.0553
_refine_ls_R_factor_gt 0.0394
_refine_ls_shift/su_max 0.008
_refine_ls_shift/su_mean 0.001
_refine_ls_structure_factor_coef Fsqd
_refine_ls_weighting_details 'calc w=1/[\s^2^(Fo^2^)+(0.0245P)^2^+1.0484P] where P=(Fo^2^+2Fc^2^)/3'
_refine_ls_weighting_scheme calc
_refine_ls_wR_factor_gt 0.0737
_refine_ls_wR_factor_ref 0.0782
_reflns_number_gt 1405
_reflns_number_total 1701
_reflns_threshold_expression >2sigma(I)
_cod_data_source_file c4ce00291a2.cif
_cod_data_source_block 3
_cod_depositor_comments
;
The following automatic conversions were performed:

'_symmetry_cell_setting' value 'Monoclinic' changed to 'monoclinic'
according to
/usr/data/users/saulius/crontab/automatic-downloads/rss-feeds/RSC/lib/dictionaries/cif_core.dic
dictionary named 'cif_core.dic' version 2.4.2 from 2011-04-26.

Automatic conversion script
Id: cif_fix_values 2281 2013-09-26 08:29:07Z andrius 
;
_cod_original_sg_symbol_Hall ' -P 2ybc  '
_cod_original_sg_symbol_H-M P21/c
_cod_database_code 7215878

loop_
_symmetry_equiv_pos_as_xyz
'x, y, z'
'-x, y+1/2, -z+1/2'
'-x, -y, -z'
'x, -y-1/2, z-1/2'

loop_
_atom_site_label
_atom_site_type_symbol
_atom_site_fract_x
_atom_site_fract_y
_atom_site_fract_z
_atom_site_U_iso_or_equiv
_atom_site_adp_type
_atom_site_occupancy
_atom_site_symmetry_multiplicity
_atom_site_calc_flag
_atom_site_refinement_flags
Cs1 Cs 0.35344(7) 0.723321(18) 0.36343(3) 0.01764(16) Uani 1 1 d .
Li1 Li 1.107(2) 0.3345(5) 0.9497(9) 0.021(2) Uani 1 1 d .
C1 C 0.3718(10) 0.5809(3) 0.6363(5) 0.0130(11) Uani 1 1 d .
C2 C 0.4765(11) 0.4996(3) 0.6824(5) 0.0147(12) Uani 1 1 d .
H2 H 0.6634 0.4945 0.6639 0.018 Uiso 1 1 calc R
C3 C 0.4830(10) 0.4909(3) 0.8278(5) 0.0122(11) Uani 1 1 d .
H3A H 0.6109 0.5311 0.8708 0.015 Uiso 1 1 calc R
C4 C 0.5926(10) 0.4096(3) 0.8708(5) 0.0143(11) Uani 1 1 d .
O1 O 0.1637(7) 0.5847(2) 0.5562(4) 0.0174(8) Uani 1 1 d .
O2 O 0.5023(7) 0.64063(19) 0.6856(4) 0.0161(8) Uani 1 1 d .
O3 O 0.3243(8) 0.43719(19) 0.6186(4) 0.0186(8) Uani 1 1 d .
H3 H 0.2026 0.4560 0.5637 0.022 Uiso 1 1 calc R
O4 O 0.2279(7) 0.50754(19) 0.8634(4) 0.0146(8) Uani 1 1 d .
H4 H 0.1263 0.4687 0.8452 0.018 Uiso 1 1 calc R
O5 O 0.4499(8) 0.36055(19) 0.9152(4) 0.0175(8) Uani 1 1 d .
O6 O 0.8299(7) 0.3968(2) 0.8516(4) 0.0139(8) Uani 1 1 d .
O7 O 1.0574(8) 0.3561(2) 1.1282(4) 0.0174(9) Uani 1 1 d D
H1O H 1.205(5) 0.360(3) 1.172(5) 0.021 Uiso 1 1 d D
H2O H 0.968(8) 0.3959(19) 1.136(5) 0.021 Uiso 1 1 d D
O8 O 1.1066(8) 0.22185(19) 0.9220(4) 0.0174(9) Uani 1 1 d D
H3O H 1.007(8) 0.1834(18) 0.921(6) 0.021 Uiso 1 1 d D
H4O H 1.244(7) 0.210(3) 0.894(6) 0.021 Uiso 1 1 d D

loop_
_atom_site_aniso_label
_atom_site_aniso_U_11
_atom_site_aniso_U_22
_atom_site_aniso_U_33
_atom_site_aniso_U_23
_atom_site_aniso_U_13
_atom_site_aniso_U_12
Cs1 0.0172(2) 0.0180(2) 0.0181(2) -0.00079(13) 0.00355(14) 0.00248(14)
Li1 0.022(6) 0.023(5) 0.020(6) 0.000(4) 0.006(4) -0.003(4)
C1 0.004(3) 0.024(3) 0.013(3) 0.002(2) 0.006(2) 0.001(2)
C2 0.007(3) 0.016(3) 0.021(3) -0.001(2) 0.005(2) -0.002(2)
C3 0.006(3) 0.013(3) 0.017(3) -0.003(2) 0.001(2) -0.001(2)
C4 0.011(3) 0.021(3) 0.011(3) -0.003(2) 0.000(2) 0.001(2)
O1 0.012(2) 0.0184(19) 0.021(2) -0.0006(15) 0.0006(17) 0.0004(15)
O2 0.015(2) 0.0129(19) 0.021(2) 0.0009(15) 0.0044(18) -0.0007(15)
O3 0.018(2) 0.0171(19) 0.019(2) -0.0013(15) -0.0055(17) 0.0029(15)
O4 0.0088(19) 0.0142(19) 0.023(2) 0.0013(14) 0.0087(17) 0.0011(14)
O5 0.013(2) 0.0171(19) 0.023(2) 0.0035(16) 0.0052(17) -0.0023(16)
O6 0.0073(19) 0.0173(19) 0.018(2) 0.0006(14) 0.0042(16) 0.0002(14)
O7 0.017(2) 0.016(2) 0.019(2) -0.0006(15) 0.0012(18) 0.0008(15)
O8 0.013(2) 0.0145(19) 0.026(2) 0.0004(16) 0.0080(18) -0.0016(15)

loop_
_atom_type_symbol
_atom_type_description
_atom_type_scat_dispersion_real
_atom_type_scat_dispersion_imag
_atom_type_scat_source
C C 0.0033 0.0016 'International Tables Vol C Tables 4.2.6.8 and 6.1.1.4'
H H 0.0000 0.0000 'International Tables Vol C Tables 4.2.6.8 and 6.1.1.4'
Li Li -0.0003 0.0001 'International Tables Vol C Tables 4.2.6.8 and 6.1.1.4'
O O 0.0106 0.0060 'International Tables Vol C Tables 4.2.6.8 and 6.1.1.4'
Cs Cs -0.3680 2.1192 'International Tables Vol C Tables 4.2.6.8 and 6.1.1.4'

loop_
_geom_angle_atom_site_label_1
_geom_angle_atom_site_label_2
_geom_angle_atom_site_label_3
_geom_angle
_geom_angle_site_symmetry_1
_geom_angle_site_symmetry_3
O7 Cs1 O6 111.98(10) 2_656 3_666
O7 Cs1 O2 72.86(9) 2_656 4_575
O6 Cs1 O2 97.00(9) 3_666 4_575
O7 Cs1 O3 166.59(10) 2_656 3_666
O6 Cs1 O3 64.60(9) 3_666 3_666
O2 Cs1 O3 119.92(10) 4_575 3_666
O7 Cs1 O8 119.05(10) 2_656 2_756
O6 Cs1 O8 128.93(9) 3_666 2_756
O2 Cs1 O8 99.44(9) 4_575 2_756
O3 Cs1 O8 65.26(9) 3_666 2_756
O7 Cs1 O5 66.55(10) 2_656 2_656
O6 Cs1 O5 177.08(9) 3_666 2_656
O2 Cs1 O5 80.17(9) 4_575 2_656
O3 Cs1 O5 117.45(10) 3_666 2_656
O8 Cs1 O5 52.71(9) 2_756 2_656
O7 Cs1 O1 103.73(9) 2_656 .
O6 Cs1 O1 84.12(9) 3_666 .
O2 Cs1 O1 176.59(9) 4_575 .
O3 Cs1 O1 63.47(9) 3_666 .
O8 Cs1 O1 82.25(9) 2_756 .
O5 Cs1 O1 98.65(9) 2_656 .
O7 Cs1 C4 129.70(12) 2_656 3_666
O6 Cs1 C4 22.05(11) 3_666 3_666
O2 Cs1 C4 90.11(11) 4_575 3_666
O3 Cs1 C4 51.10(11) 3_666 3_666
O8 Cs1 C4 110.16(11) 2_756 3_666
O5 Cs1 C4 157.65(11) 2_656 3_666
O1 Cs1 C4 92.08(11) . 3_666
O7 Cs1 O8 57.52(9) 2_656 2_656
O6 Cs1 O8 108.26(9) 3_666 2_656
O2 Cs1 O8 129.63(9) 4_575 2_656
O3 Cs1 O8 110.26(9) 3_666 2_656
O8 Cs1 O8 97.30(11) 2_756 2_656
O5 Cs1 O8 73.26(9) 2_656 2_656
O1 Cs1 O8 47.03(8) . 2_656
C4 Cs1 O8 127.13(11) 3_666 2_656
O7 Cs1 O5 126.58(10) 2_656 3_666
O6 Cs1 O5 38.50(9) 3_666 3_666
O2 Cs1 O5 71.15(8) 4_575 3_666
O3 Cs1 O5 59.68(9) 3_666 3_666
O8 Cs1 O5 104.81(9) 2_756 3_666
O5 Cs1 O5 140.08(11) 2_656 3_666
O1 Cs1 O5 111.37(8) . 3_666
C4 Cs1 O5 20.50(10) 3_666 3_666
O8 Cs1 O5 146.66(9) 2_656 3_666
O7 Cs1 O8 58.91(9) 2_656 3_666
O6 Cs1 O8 58.55(8) 3_666 3_666
O2 Cs1 O8 60.10(9) 4_575 3_666
O3 Cs1 O8 122.05(9) 3_666 3_666
O8 Cs1 O8 159.52(9) 2_756 3_666
O5 Cs1 O8 119.00(8) 2_656 3_666
O1 Cs1 O8 118.24(9) . 3_666
C4 Cs1 O8 71.43(10) 3_666 3_666
O8 Cs1 O8 97.30(10) 2_656 3_666
O5 Cs1 O8 69.20(9) 3_666 3_666
O7 Cs1 O2 107.48(9) 2_656 .
O6 Cs1 O2 115.19(8) 3_666 .
O2 Cs1 O2 143.58(11) 4_575 .
O3 Cs1 O2 65.24(9) 3_666 .
O8 Cs1 O2 47.32(9) 2_756 .
O5 Cs1 O2 67.73(8) 2_656 .
O1 Cs1 O2 37.04(9) . .
C4 Cs1 O2 113.17(11) 3_666 .
O8 Cs1 O2 57.24(9) 2_656 .
O5 Cs1 O2 124.91(8) 3_666 .
O8 Cs1 O2 152.18(8) 3_666 .
O5 Li1 O6 112.9(5) 1_655 .
O5 Li1 O8 100.5(5) 1_655 .
O6 Li1 O8 118.5(5) . .
O5 Li1 O7 113.4(5) 1_655 .
O6 Li1 O7 102.7(5) . .
O8 Li1 O7 109.3(5) . .
O5 Li1 H4O 80.9(7) 1_655 .
O6 Li1 H4O 125.7(17) . .
O8 Li1 H4O 19.7(7) . .
O7 Li1 H4O 119.8(16) . .
Cs1 Li1 H4O 55.8(16) 2_746 .
Cs1 Li1 H4O 85.0(9) 2_646 .
Cs1 Li1 H4O 73.7(16) 3_666 .
O1 C1 O2 124.5(5) . .
O1 C1 C2 118.6(5) . .
O2 C1 C2 116.9(5) . .
O1 C1 Cs1 61.9(3) . .
O2 C1 Cs1 75.5(3) . .
C2 C1 Cs1 142.4(3) . .
O3 C2 C1 112.6(4) . .
O3 C2 C3 109.2(4) . .
C1 C2 C3 110.9(4) . .
O3 C2 Cs1 48.5(2) . 3_666
C1 C2 Cs1 154.4(4) . 3_666
C3 C2 Cs1 93.3(3) . 3_666
O3 C2 H2 108.0 . .
C1 C2 H2 108.0 . .
C3 C2 H2 108.0 . .
Cs1 C2 H2 70.2 3_666 .
O4 C3 C4 113.8(4) . .
O4 C3 C2 111.1(4) . .
C4 C3 C2 109.5(4) . .
O4 C3 H3A 107.4 . .
C4 C3 H3A 107.4 . .
C2 C3 H3A 107.4 . .
O5 C4 O6 124.6(5) . .
O5 C4 C3 120.6(5) . .
O6 C4 C3 114.7(4) . .
O5 C4 Cs1 86.8(3) . 3_666
O6 C4 Cs1 65.6(3) . 3_666
C3 C4 Cs1 116.9(3) . 3_666
C1 O1 Cs1 98.8(3) . .
C1 O2 Cs1 132.0(3) . 4_576
C1 O2 Cs1 84.6(3) . .
Cs1 O2 Cs1 103.74(9) 4_576 .
C2 O3 Cs1 111.9(3) . 3_666
C2 O3 H3 109.5 . .
Cs1 O3 H3 133.3 3_666 .
C3 O4 H4 109.5 . .
C4 O5 Li1 147.1(5) . 1_455
C4 O5 Cs1 126.9(3) . 2_646
Li1 O5 Cs1 83.6(3) 1_455 2_646
C4 O5 Cs1 72.7(3) . 3_666
Li1 O5 Cs1 116.8(3) 1_455 3_666
Cs1 O5 Cs1 101.88(9) 2_646 3_666
C4 O6 Li1 129.8(4) . .
C4 O6 Cs1 92.4(3) . 3_666
Li1 O6 Cs1 98.3(3) . 3_666
Li1 O7 Cs1 94.5(3) . 2_646
Li1 O7 Cs1 72.0(3) . 2_746
Cs1 O7 Cs1 95.89(9) 2_646 2_746
Li1 O7 H1O 108(4) . .
Cs1 O7 H1O 127(4) 2_646 .
Cs1 O7 H1O 51(3) 2_746 .
Li1 O7 H2O 113(4) . .
Cs1 O7 H2O 102(4) 2_646 .
Cs1 O7 H2O 161(3) 2_746 .
H1O O7 H2O 110.8(19) . .
Li1 O8 Cs1 84.7(3) . 2_746
Li1 O8 Cs1 83.2(3) . 2_646
Cs1 O8 Cs1 97.30(11) 2_746 2_646
Li1 O8 Cs1 81.8(3) . 3_666
Cs1 O8 Cs1 158.89(12) 2_746 3_666
Cs1 O8 Cs1 97.09(9) 2_646 3_666
Li1 O8 H3O 140(3) . .
Cs1 O8 H3O 118(4) 2_746 .
Cs1 O8 H3O 63(3) 2_646 .
Cs1 O8 H3O 83(4) 3_666 .
Li1 O8 H4O 108(3) . .
Cs1 O8 H4O 65(5) 2_746 .
Cs1 O8 H4O 157(5) 2_646 .
Cs1 O8 H4O 104(5) 3_666 .
H3O O8 H4O 111.0(19) . .

loop_
_geom_bond_atom_site_label_1
_geom_bond_atom_site_label_2
_geom_bond_distance
_geom_bond_site_symmetry_2
Cs1 O7 3.076(4) 2_656
Cs1 O6 3.078(4) 3_666
Cs1 O2 3.131(3) 4_575
Cs1 O3 3.163(3) 3_666
Cs1 O8 3.272(4) 2_756
Cs1 O5 3.332(4) 2_656
Cs1 O1 3.338(4) .
Cs1 O8 3.484(4) 2_656
Cs1 O5 3.533(4) 3_666
Cs1 O8 3.629(4) 3_666
Cs1 O2 3.636(4) .
Li1 O5 1.882(10) 1_655
Li1 O6 1.927(11) .
Li1 O8 1.930(10) .
Li1 O7 1.964(10) .
C1 O1 1.248(6) .
C1 O2 1.275(6) .
C1 C2 1.528(7) .
C2 O3 1.416(6) .
C2 C3 1.531(8) .
C2 H2 1.0000 .
C3 O4 1.429(6) .
C3 C4 1.527(7) .
C3 H3A 1.0000 .
C4 O5 1.239(6) .
C4 O6 1.269(6) .
O3 H3 0.8400 .
O4 H4 0.8400 .
O7 Cs1 3.731(4) 2_746
O7 H1O 0.822(10) .
O7 H2O 0.824(10) .
O8 H3O 0.824(10) .
O8 H4O 0.822(10) .

loop_
_geom_hbond_atom_site_label_D
_geom_hbond_atom_site_label_H
_geom_hbond_atom_site_label_A
_geom_hbond_distance_DH
_geom_hbond_distance_HA
_geom_hbond_distance_DA
_geom_hbond_angle_DHA
_geom_hbond_site_symmetry_A
O3 H3 O1 0.84 2.19 2.678(5) 117.0 .
O3 H3 O1 0.84 2.19 2.873(6) 138.2 3_566
O4 H4 O6 0.84 1.94 2.744(5) 159.0 1_455
O7 H1O O2 0.822(10) 1.94(2) 2.737(6) 164(6) 3_767
O7 H2O O4 0.824(10) 1.914(13) 2.735(5) 174(6) 3_667
O8 H3O O1 0.824(10) 1.914(18) 2.725(5) 168(6) 2_646
O8 H4O O2 0.822(10) 2.02(2) 2.792(5) 157(4) 2_746
